data_7126798
loop_
_publ_author_name
'Appel, Sebastian'
'Br\"uggemann, Peter'
'Ganter, Christian'

_publ_section_title
;
 A tropylium annulated N-heterocyclic carbene.
;
_journal_issue 63
_journal_name_full 'Chemical communications (Cambridge, England)'
_journal_page_first 9020
_journal_page_last 9023
_journal_paper_doi 10.1039/d0cc04482b
_journal_volume 56
_journal_year 2020
_chemical_formula_sum 'C6 H6 N2 O2'
_chemical_formula_weight 138.13
_chemical_name_systematic 1-methyl-1H-imidazole-4,5-dicarbaldehyde
_space_group_crystal_system orthorhombic
_space_group_IT_number 19
_space_group_name_Hall 'P 2ac 2ab'
_space_group_name_H-M_alt 'P 21 21 21'
_atom_sites_solution_hydrogens geom
_atom_sites_solution_primary direct
_atom_sites_solution_secondary difmap
_audit_creation_method SHELXL-2014/7
_audit_update_record
;
2020-03-20 deposited with the CCDC.	2020-07-01 downloaded from the CCDC.
;
_cell_angle_alpha 90
_cell_angle_beta 90
_cell_angle_gamma 90
_cell_formula_units_Z 4
_cell_length_a 3.8712(16)
_cell_length_b 6.840(3)
_cell_length_c 23.770(9)
_cell_measurement_reflns_used 1648
_cell_measurement_temperature 296(2)
_cell_measurement_theta_max 28.195
_cell_measurement_theta_min 3.099
_cell_volume 629.4(4)
_computing_cell_refinement 'SAINT (Bruker, 2015)'
_computing_data_collection 'APEX2 (Bruker, 2014)'
_computing_data_reduction 'SAINT (Bruker, 2015)'
_computing_molecular_graphics 'DIAMOND 3.2 (Crystal Impact, 2015)'
_computing_publication_material 'SHELXL-97 (Sheldrick, 2008)'
_computing_structure_refinement 'SHELXL-2014/7 (Sheldrick, 2014)'
_computing_structure_solution 'SHELXL-2014 (Sheldrick, 2014)'
_diffrn_ambient_temperature 296(2)
_diffrn_measured_fraction_theta_full 0.997
_diffrn_measured_fraction_theta_max 0.998
_diffrn_measurement_device_type 'Bruker Kappa APEX-II CCD area detector'
_diffrn_measurement_method '\w scans'
_diffrn_radiation_monochromator 'multilayer mirror'
_diffrn_radiation_source 'microfocus sealed tube'
_diffrn_radiation_type MoK\a
_diffrn_radiation_wavelength 0.71073
_diffrn_reflns_av_R_equivalents 0.0255
_diffrn_reflns_av_unetI/netI 0.0289
_diffrn_reflns_Laue_measured_fraction_full 0.997
_diffrn_reflns_Laue_measured_fraction_max 0.998
_diffrn_reflns_limit_h_max 5
_diffrn_reflns_limit_h_min -5
_diffrn_reflns_limit_k_max 8
_diffrn_reflns_limit_k_min -9
_diffrn_reflns_limit_l_max 31
_diffrn_reflns_limit_l_min -18
_diffrn_reflns_number 3988
_diffrn_reflns_point_group_measured_fraction_full 0.998
_diffrn_reflns_point_group_measured_fraction_max 0.997
_diffrn_reflns_theta_full 25.242
_diffrn_reflns_theta_max 28.319
_diffrn_reflns_theta_min 1.713
_exptl_absorpt_coefficient_mu 0.112
_exptl_absorpt_correction_T_max 1.0000
_exptl_absorpt_correction_T_min 0.8519
_exptl_absorpt_correction_type multi-scan
_exptl_absorpt_process_details '(<i>SADABS</i>; Sheldrick, 2015)'
_exptl_crystal_colour colorless
_exptl_crystal_density_diffrn 1.458
_exptl_crystal_density_method 'not measured'
_exptl_crystal_description block
_exptl_crystal_F_000 288
_exptl_crystal_size_max 0.4
_exptl_crystal_size_mid 0.3
_exptl_crystal_size_min 0.1
_refine_diff_density_max 0.178
_refine_diff_density_min -0.209
_refine_diff_density_rms 0.045
_refine_ls_abs_structure_details
;
 Flack x determined using 489 quotients [(I+)-(I-)]/[(I+)+(I-)]
 (Parsons, Flack and Wagner, Acta Cryst. B69 (2013) 249-259).
;
_refine_ls_abs_structure_Flack 0.8(7)
_refine_ls_extinction_method none
_refine_ls_goodness_of_fit_ref 1.114
_refine_ls_hydrogen_treatment constr
_refine_ls_matrix_type full
_refine_ls_number_parameters 92
_refine_ls_number_reflns 1563
_refine_ls_number_restraints 0
_refine_ls_restrained_S_all 1.114
_refine_ls_R_factor_all 0.0479
_refine_ls_R_factor_gt 0.0416
_refine_ls_shift/su_max 0.000
_refine_ls_shift/su_mean 0.000
_refine_ls_structure_factor_coef Fsqd
_refine_ls_weighting_details 'w=1/[\s^2^(Fo^2^)+(0.0529P)^2^+0.0751P] where P=(Fo^2^+2Fc^2^)/3'
_refine_ls_weighting_scheme calc
_refine_ls_wR_factor_gt 0.1037
_refine_ls_wR_factor_ref 0.1071
_reflns_Friedel_coverage 0.616
_reflns_Friedel_fraction_full 1.000
_reflns_Friedel_fraction_max 0.997
_reflns_number_gt 1405
_reflns_number_total 1563
_reflns_threshold_expression 'I > 2\s(I)'
_cod_data_source_file d0cc04482b2.cif
_cod_data_source_block mo_scan_0m
_cod_depositor_comments 'Adding full bibliography for 7126798--7126803.cif.'
_cod_database_code 7126798
_shelx_shelxl_version_number 2014/7
_shelx_space_group_comment
;
The symmetry employed for this shelxl refinement is uniquely defined
by the following loop, which should always be used as a source of
symmetry information in preference to the above space-group names.
They are only intended as comments.
;

loop_
_space_group_symop_operation_xyz
'x, y, z'
'x+1/2, -y+1/2, -z'
'-x, y+1/2, -z+1/2'
'-x+1/2, -y, z+1/2'

loop_
_atom_site_label
_atom_site_type_symbol
_atom_site_fract_x
_atom_site_fract_y
_atom_site_fract_z
_atom_site_U_iso_or_equiv
_atom_site_adp_type
_atom_site_occupancy
_atom_site_site_symmetry_order
_atom_site_calc_flag
_atom_site_refinement_flags_posn
_atom_site_refinement_flags_adp
_atom_site_refinement_flags_occupancy
_atom_site_disorder_assembly
_atom_site_disorder_group
O1 O 0.4397(6) 0.0308(3) 0.15393(8) 0.0561(5) Uani 1 1 d . . . . .
C1 C 0.9442(6) 0.6195(3) 0.17219(9) 0.0394(5) Uani 1 1 d . . . . .
H1 H 1.0504 0.7294 0.1874 0.047 Uiso 1 1 calc R U . . .
N1 N 0.8540(5) 0.6041(2) 0.11775(7) 0.0329(4) Uani 1 1 d . . . . .
O2 O 0.5483(6) 0.4393(2) 0.01540(6) 0.0534(5) Uani 1 1 d . . . . .
C2 C 0.9147(7) 0.7545(3) 0.07469(10) 0.0422(5) Uani 1 1 d . . . . .
H2A H 1.0396 0.6983 0.0438 0.063 Uiso 1 1 calc R U . . .
H2B H 1.0469 0.8594 0.0906 0.063 Uiso 1 1 calc R U . . .
H2C H 0.6971 0.8039 0.0615 0.063 Uiso 1 1 calc R U . . .
N2 N 0.8663(5) 0.4622(3) 0.20181(8) 0.0411(5) Uani 1 1 d . . . . .
C3 C 0.7052(5) 0.4221(3) 0.11115(8) 0.0309(4) Uani 1 1 d . . . . .
C4 C 0.7144(5) 0.3381(3) 0.16432(8) 0.0323(4) Uani 1 1 d . . . . .
C6 C 0.5652(6) 0.3474(3) 0.05859(8) 0.0389(5) Uani 1 1 d . . . . .
H6 H 0.4830 0.2197 0.0583 0.047 Uiso 1 1 calc R U . . .
C5 C 0.5857(7) 0.1477(3) 0.18296(9) 0.0423(5) Uani 1 1 d . . . . .
H5 H 0.6202 0.1147 0.2205 0.051 Uiso 1 1 calc R U . . .

loop_
_atom_site_aniso_label
_atom_site_aniso_U_11
_atom_site_aniso_U_22
_atom_site_aniso_U_33
_atom_site_aniso_U_23
_atom_site_aniso_U_13
_atom_site_aniso_U_12
O1 0.0744(13) 0.0397(9) 0.0541(10) 0.0009(7) -0.0048(10) -0.0166(9)
C1 0.0473(11) 0.0313(10) 0.0397(10) -0.0019(8) -0.0053(10) -0.0059(9)
N1 0.0359(9) 0.0265(8) 0.0364(9) 0.0007(7) 0.0006(7) -0.0018(7)
O2 0.0829(14) 0.0435(9) 0.0337(8) 0.0031(7) -0.0089(8) 0.0020(10)
C2 0.0489(12) 0.0327(11) 0.0451(12) 0.0071(9) 0.0008(11) -0.0067(10)
N2 0.0492(11) 0.0384(9) 0.0355(9) -0.0014(8) -0.0050(9) -0.0050(9)
C3 0.0330(9) 0.0271(9) 0.0325(9) -0.0020(8) 0.0013(8) 0.0010(8)
C4 0.0335(9) 0.0322(9) 0.0311(9) -0.0008(8) 0.0004(8) 0.0006(8)
C6 0.0502(12) 0.0333(10) 0.0332(10) -0.0025(8) -0.0021(9) 0.0023(10)
C5 0.0529(13) 0.0390(11) 0.0349(10) 0.0051(9) -0.0024(10) -0.0080(11)

loop_
_atom_type_symbol
_atom_type_description
_atom_type_scat_dispersion_real
_atom_type_scat_dispersion_imag
_atom_type_scat_source
C C 0.0033 0.0016 'International Tables Vol C Tables 4.2.6.8 and 6.1.1.4'
H H 0.0000 0.0000 'International Tables Vol C Tables 4.2.6.8 and 6.1.1.4'
N N 0.0061 0.0033 'International Tables Vol C Tables 4.2.6.8 and 6.1.1.4'
O O 0.0106 0.0060 'International Tables Vol C Tables 4.2.6.8 and 6.1.1.4'

loop_
_geom_angle_atom_site_label_1
_geom_angle_atom_site_label_2
_geom_angle_atom_site_label_3
_geom_angle
_geom_angle_site_symmetry_1
_geom_angle_site_symmetry_3
_geom_angle_publ_flag
N2 C1 N1 112.96(19) . . ?
N2 C1 H1 123.5 . . ?
N1 C1 H1 123.5 . . ?
C1 N1 C3 106.75(16) . . ?
C1 N1 C2 125.04(18) . . ?
C3 N1 C2 128.19(17) . . ?
N1 C2 H2A 109.5 . . ?
N1 C2 H2B 109.5 . . ?
H2A C2 H2B 109.5 . . ?
N1 C2 H2C 109.5 . . ?
H2A C2 H2C 109.5 . . ?
H2B C2 H2C 109.5 . . ?
C1 N2 C4 104.90(18) . . ?
N1 C3 C4 105.01(17) . . ?
N1 C3 C6 124.75(18) . . ?
C4 C3 C6 130.2(2) . . ?
N2 C4 C3 110.37(18) . . ?
N2 C4 C5 120.18(18) . . ?
C3 C4 C5 129.44(19) . . ?
O2 C6 C3 124.6(2) . . ?
O2 C6 H6 117.7 . . ?
C3 C6 H6 117.7 . . ?
O1 C5 C4 125.5(2) . . ?
O1 C5 H5 117.3 . . ?
C4 C5 H5 117.3 . . ?

loop_
_geom_bond_atom_site_label_1
_geom_bond_atom_site_label_2
_geom_bond_distance
_geom_bond_site_symmetry_2
_geom_bond_publ_flag
O1 C5 1.198(3) . ?
C1 N2 1.321(3) . ?
C1 N1 1.344(3) . ?
C1 H1 0.9300 . ?
N1 C3 1.381(3) . ?
N1 C2 1.470(3) . ?
O2 C6 1.206(3) . ?
C2 H2A 0.9600 . ?
C2 H2B 0.9600 . ?
C2 H2C 0.9600 . ?
N2 C4 1.364(3) . ?
C3 C4 1.389(3) . ?
C3 C6 1.454(3) . ?
C4 C5 1.463(3) . ?
C6 H6 0.9300 . ?
C5 H5 0.9300 . ?

loop_
_geom_torsion_atom_site_label_1
_geom_torsion_atom_site_label_2
_geom_torsion_atom_site_label_3
_geom_torsion_atom_site_label_4
_geom_torsion
_geom_torsion_site_symmetry_1
_geom_torsion_site_symmetry_2
_geom_torsion_site_symmetry_3
_geom_torsion_site_symmetry_4
_geom_torsion_publ_flag
N2 C1 N1 C3 0.0(3) . . . . ?
N2 C1 N1 C2 -178.8(2) . . . . ?
N1 C1 N2 C4 -0.4(3) . . . . ?
C1 N1 C3 C4 0.5(2) . . . . ?
C2 N1 C3 C4 179.1(2) . . . . ?
C1 N1 C3 C6 178.8(2) . . . . ?
C2 N1 C3 C6 -2.5(3) . . . . ?
C1 N2 C4 C3 0.7(3) . . . . ?
C1 N2 C4 C5 -178.6(2) . . . . ?
N1 C3 C4 N2 -0.7(2) . . . . ?
C6 C3 C4 N2 -179.0(2) . . . . ?
N1 C3 C4 C5 178.5(2) . . . . ?
C6 C3 C4 C5 0.2(4) . . . . ?
N1 C3 C6 O2 -3.7(4) . . . . ?
C4 C3 C6 O2 174.3(2) . . . . ?
N2 C4 C5 O1 177.7(2) . . . . ?
C3 C4 C5 O1 -1.5(4) . . . . ?
